data_5910094
loop_
_publ_author_name
'Wyckoff, R. W. G.'

_publ_section_title
;
Page 105 from the Structure of Crystals, vol. 4 by Wyckoff R W G. 
published by Interscience Publishers, Inc. in 1951 
;
_journal_name_full 'The Structure of Crystals'
_journal_page_first 105
_journal_page_last 105
_journal_volume 4
_journal_year 1951
_chemical_formula_structural S4N4H4
_chemical_formula_sum 'H4 N4 S4'
_space_group_IT_number 62
_symmetry_cell_setting orthorhombic
_symmetry_Int_Tables_number 62
_symmetry_space_group_name_Hall '-P 2ac 2n'
_symmetry_space_group_name_H-M 'P n m a'
_audit_creation_date 2006-30-10
_audit_creation_method
;
Page 105 from the Structure of Crystals, vol. 4 by Wyckoff R W G. 
published by Interscience Publishers, Inc. in 1951 
;
_audit_update_record 'created by Girish Upreti, Portland State University'
_cell_angle_alpha 90
_cell_angle_beta 90
_cell_angle_gamma 90
_cell_length_a 7.97
_cell_length_b 12.19
_cell_length_c 6.75
_cell_volume 655.792
_cod_original_formula_sum 'S4 N4 H4'
_cod_database_code 5910094

loop_
_symmetry_equiv_pos_as_xyz
x,y,z
x+1/2,-y+1/2,-z+1/2
-x,y+1/2,-z
-x+1/2,-y,z+1/2
-x,-y,-z
-x+1/2,y+1/2,z+1/2
x,-y+1/2,z
x+1/2,y,-z+1/2

loop_
_atom_site_fract_x
_atom_site_fract_y
_atom_site_fract_z
_atom_site_label
0.10800 0.25000 0.77400 N1
0.60800 0.25000 -0.27400 N2
-0.10800 -0.25000 -0.77400 N3
-0.60800 -0.25000 0.27400 N4
0.22500 0.25000 0.22100 N5
0.72500 0.25000 0.27900 N6
-0.22500 -0.25000 -0.22100 N7
-0.72500 -0.25000 -0.27900 N8
0.13700 0.13100 0.25900 S1
0.36300 0.63100 0.75900 S2
0.13700 0.36900 0.25900 S3
0.63700 0.13100 0.24100 S4
-0.13700 -0.13100 -0.25900 S5
-0.36300 -0.63100 -0.75900 S6
-0.13700 -0.36900 -0.25900 S7
-0.63700 -0.13100 -0.24100 S8
0.04300 0.13100 0.25900 S9
0.45700 0.63100 1.18000 S10
0.04300 0.36900 0.68000 S11
0.54300 0.13100 -0.18000 S12
-0.04300 -0.13100 -0.25900 S13
-0.45700 -0.63100 -1.18000 S14
-0.04300 -0.36900 -0.68000 S15
-0.54300 -0.13100 0.18000 S16
